data_1519276
loop_
_publ_author_name
'Hursthouse, Michael B.'
'Coles, Simon J.'
'Skabara, P. J.'
'Khan, T.'

_publ_section_title
;
 4-Formyl-5-bis(2,4-dimethoxyphenyl)methyl-1,3-dithiole-2-thione
;
_journal_name_full 'Crystal Structure Report Archive'
_journal_page_first 105
_journal_year 2000
_chemical_formula_sum 'C21 H20 O5 S3'
_chemical_formula_weight 448.55
_space_group_IT_number 14
_symmetry_cell_setting monoclinic
_symmetry_space_group_name_Hall '-P 2yn'
_symmetry_space_group_name_H-M 'P 1 21/n 1'
_atom_sites_solution_hydrogens geom
_atom_sites_solution_primary direct
_atom_sites_solution_secondary difmap
_cell_angle_alpha 90.00
_cell_angle_beta 96.88(3)
_cell_angle_gamma 90.00
_cell_formula_units_Z 4
_cell_length_a 12.732(3)
_cell_length_b 13.131(3)
_cell_length_c 13.040(3)
_cell_measurement_reflns_used 16442
_cell_measurement_temperature 293(2)
_cell_measurement_theta_max 27.53
_cell_measurement_theta_min 2.11
_cell_volume 2164.4(9)
_computing_cell_refinement 'DENZO (Otwinowski & Minor) & COLLECT (Hooft, 1998)'
_computing_data_collection 'COLLECT (Hooft, 1998)'
_computing_data_reduction 'DENZO (Otwinowski & Minor) & COLLECT (Hooft, 1998)'
_computing_molecular_graphics 'CAMERON (Watkin, Pearce 1995)'
_computing_structure_refinement 'SHELXL-97 (Sheldrick, 1997)'
_computing_structure_solution 'SHELXS-97 (Sheldrick, 1990)'
_diffrn_ambient_temperature 293(2)
_diffrn_detector_area_resol_mean 9.091
_diffrn_measured_fraction_theta_full 0.992
_diffrn_measured_fraction_theta_max 0.992
_diffrn_measurement_device_type 'Nonius KappaCCD Area Detector'
_diffrn_measurement_method 'Phi and Omega scans to fill Ewald Sphere'
_diffrn_radiation_monochromator graphite
_diffrn_radiation_source 'Nonius FR591 rotating anode'
_diffrn_radiation_type MoK\a
_diffrn_radiation_wavelength 0.71073
_diffrn_reflns_av_R_equivalents 0.0533
_diffrn_reflns_av_sigmaI/netI 0.0606
_diffrn_reflns_limit_h_max 16
_diffrn_reflns_limit_h_min -16
_diffrn_reflns_limit_k_max 17
_diffrn_reflns_limit_k_min -15
_diffrn_reflns_limit_l_max 16
_diffrn_reflns_limit_l_min -13
_diffrn_reflns_number 16442
_diffrn_reflns_theta_full 27.53
_diffrn_reflns_theta_max 27.53
_diffrn_reflns_theta_min 2.11
_exptl_absorpt_coefficient_mu 0.372
_exptl_absorpt_correction_T_max 0.970
_exptl_absorpt_correction_T_min 0.856
_exptl_absorpt_correction_type multi-scan
_exptl_absorpt_process_details 'SORTAV (Blessing, 1997)'
_exptl_crystal_colour yellow
_exptl_crystal_density_diffrn 1.377
_exptl_crystal_density_method 'not measured'
_exptl_crystal_description block
_exptl_crystal_F_000 936
_exptl_crystal_size_max 0.3
_exptl_crystal_size_mid 0.25
_exptl_crystal_size_min 0.1
_refine_diff_density_max 0.226
_refine_diff_density_min -0.337
_refine_diff_density_rms 0.055
_refine_ls_extinction_method none
_refine_ls_goodness_of_fit_ref 0.991
_refine_ls_hydrogen_treatment constr
_refine_ls_matrix_type full
_refine_ls_number_parameters 266
_refine_ls_number_reflns 4938
_refine_ls_number_restraints 0
_refine_ls_restrained_S_all 0.991
_refine_ls_R_factor_all 0.1006
_refine_ls_R_factor_gt 0.0493
_refine_ls_shift/su_max 0.008
_refine_ls_shift/su_mean 0.002
_refine_ls_structure_factor_coef Fsqd
_refine_ls_weighting_details 'calc w=1/[\s^2^(Fo^2^)+(0.0784P)^2^+0.0000P] where P=(Fo^2^+2Fc^2^)/3'
_refine_ls_weighting_scheme calc
_refine_ls_wR_factor_gt 0.1220
_refine_ls_wR_factor_ref 0.1432
_reflns_number_gt 2899
_reflns_number_total 4938
_reflns_threshold_expression >2sigma(I)
_cod_data_source_file eCrystal-103.cif
_cod_data_source_block 00src001
_cod_depositor_comments
;
Citation :
Hursthouse, Michael B. and Coles, Simon J. and Skabara, P. J. and 
Khan, T. (2000) 
University of Southampton, Crystal Structure Report Archive. 
(doi:10.5258/ecrystals/103)

More at:
http://ecrystals.chem.soton.ac.uk/105/

The following automatic conversions were performed:

'_symmetry_cell_setting' value 'Monoclinic' changed to 'monoclinic'
according to the built-in table from CIF Core dictionary named
'cif_core.dic' version 2.4.1 from 2010-06-29.

Automatic conversion script
Id: cif_fix_values 3105 2015-03-04 15:46:00Z robertas 
;
_cod_original_cell_volume 2164.3(7)
_cod_original_sg_symbol_H-M P2(1)/n
_cod_database_code 1519276

loop_
_symmetry_equiv_pos_as_xyz
'x, y, z'
'-x+1/2, y+1/2, -z+1/2'
'-x, -y, -z'
'x-1/2, -y-1/2, z-1/2'

loop_
_atom_site_label
_atom_site_type_symbol
_atom_site_fract_x
_atom_site_fract_y
_atom_site_fract_z
_atom_site_U_iso_or_equiv
_atom_site_adp_type
_atom_site_occupancy
_atom_site_symmetry_multiplicity
_atom_site_calc_flag
_atom_site_refinement_flags
_atom_site_disorder_assembly
_atom_site_disorder_group
S1 S 1.04396(6) 0.14506(6) 0.47927(7) 0.0835(3) Uani 1 1 d . . .
S2 S 0.86190(5) 0.14022(5) 0.60175(5) 0.0589(2) Uani 1 1 d . . .
S3 S 0.82485(5) 0.10889(4) 0.38112(5) 0.0532(2) Uani 1 1 d . . .
O1 O 0.66452(16) 0.14926(15) 0.70684(16) 0.0817(6) Uani 1 1 d . . .
O2 O 0.61835(14) -0.09741(10) 0.35677(12) 0.0553(4) Uani 1 1 d . . .
O3 O 0.64505(15) -0.08764(14) -0.00208(13) 0.0722(5) Uani 1 1 d . . .
O4 O 0.38972(12) 0.13335(10) 0.36548(14) 0.0542(4) Uani 1 1 d . . .
O5 O 0.40366(13) 0.49413(11) 0.35609(15) 0.0692(5) Uani 1 1 d . . .
C1 C 0.91741(19) 0.13293(16) 0.4882(2) 0.0535(6) Uani 1 1 d . . .
C2 C 0.73085(18) 0.12437(15) 0.54783(18) 0.0467(5) Uani 1 1 d . . .
C3 C 0.71304(17) 0.11149(14) 0.44408(17) 0.0419(5) Uani 1 1 d . . .
C4 C 0.6479(2) 0.13023(17) 0.6157(2) 0.0575(6) Uani 1 1 d . . .
H4 H 0.5784 0.1187 0.5872 0.069 Uiso 1 1 calc R . .
C5 C 0.60530(17) 0.10811(14) 0.37976(17) 0.0426(5) Uani 1 1 d . . .
H5 H 0.5601 0.0635 0.4158 0.051 Uiso 1 1 calc R . .
C6 C 0.61327(16) 0.06058(15) 0.27404(17) 0.0435(5) Uani 1 1 d . . .
C7 C 0.62081(17) -0.04504(15) 0.26612(17) 0.0451(5) Uani 1 1 d . . .
C8 C 0.63028(18) -0.09097(16) 0.17271(18) 0.0507(6) Uani 1 1 d . . .
H8 H 0.6337 -0.1616 0.1684 0.061 Uiso 1 1 calc R . .
C9 C 0.63471(18) -0.03214(18) 0.08518(19) 0.0542(6) Uani 1 1 d . . .
C10 C 0.62699(19) 0.07271(19) 0.09067(19) 0.0590(6) Uani 1 1 d . . .
H10 H 0.6299 0.1126 0.0321 0.071 Uiso 1 1 calc R . .
C11 C 0.6150(2) 0.11724(17) 0.1842(2) 0.0541(6) Uani 1 1 d . . .
H11 H 0.6078 0.1876 0.1874 0.065 Uiso 1 1 calc R . .
C12 C 0.6322(3) -0.20361(17) 0.3543(2) 0.0900(11) Uani 1 1 d . . .
H12A H 0.5820 -0.2324 0.3013 0.135 Uiso 1 1 calc R . .
H12B H 0.6212 -0.2321 0.4200 0.135 Uiso 1 1 calc R . .
H12C H 0.7026 -0.2188 0.3398 0.135 Uiso 1 1 calc R . .
C13 C 0.6506(3) -0.0322(2) -0.0955(2) 0.0881(10) Uani 1 1 d . . .
H13A H 0.5914 0.0134 -0.1070 0.132 Uiso 1 1 calc R . .
H13B H 0.6489 -0.0790 -0.1523 0.132 Uiso 1 1 calc R . .
H13C H 0.7152 0.0062 -0.0900 0.132 Uiso 1 1 calc R . .
C14 C 0.55462(16) 0.21377(15) 0.37431(16) 0.0437(5) Uani 1 1 d . . .
C15 C 0.44478(16) 0.22291(15) 0.36743(16) 0.0407(5) Uani 1 1 d . . .
C16 C 0.39753(17) 0.31796(15) 0.36301(17) 0.0456(5) Uani 1 1 d . . .
H16 H 0.3244 0.3235 0.3603 0.055 Uiso 1 1 calc R . .
C17 C 0.45930(18) 0.40479(15) 0.36255(18) 0.0488(6) Uani 1 1 d . . .
C18 C 0.5671(2) 0.39798(16) 0.3688(2) 0.0599(7) Uani 1 1 d . . .
H18 H 0.6086 0.4562 0.3686 0.072 Uiso 1 1 calc R . .
C19 C 0.61279(18) 0.30197(16) 0.3754(2) 0.0612(7) Uani 1 1 d . . .
H19 H 0.6861 0.2971 0.3807 0.073 Uiso 1 1 calc R . .
C20 C 0.2768(2) 0.13910(18) 0.3551(3) 0.0762(9) Uani 1 1 d . . .
H20A H 0.2549 0.1710 0.4153 0.114 Uiso 1 1 calc R . .
H20B H 0.2476 0.0717 0.3480 0.114 Uiso 1 1 calc R . .
H20C H 0.2521 0.1785 0.2950 0.114 Uiso 1 1 calc R . .
C21 C 0.4610(2) 0.58590(17) 0.3486(2) 0.0784(9) Uani 1 1 d . . .
H21A H 0.5158 0.5906 0.4058 0.118 Uiso 1 1 calc R . .
H21B H 0.4140 0.6429 0.3499 0.118 Uiso 1 1 calc R . .
H21C H 0.4922 0.5863 0.2851 0.118 Uiso 1 1 calc R . .

loop_
_atom_site_aniso_label
_atom_site_aniso_U_11
_atom_site_aniso_U_22
_atom_site_aniso_U_33
_atom_site_aniso_U_23
_atom_site_aniso_U_13
_atom_site_aniso_U_12
S1 0.0375(4) 0.1026(6) 0.1117(7) -0.0114(4) 0.0138(4) -0.0064(3)
S2 0.0442(4) 0.0726(4) 0.0583(4) -0.0033(3) 0.0000(3) 0.0008(3)
S3 0.0388(4) 0.0653(4) 0.0569(4) -0.0005(3) 0.0117(3) 0.0019(3)
O1 0.0689(14) 0.1211(16) 0.0570(14) -0.0154(11) 0.0154(10) -0.0027(11)
O2 0.0724(12) 0.0433(8) 0.0519(10) 0.0045(7) 0.0143(9) 0.0058(7)
O3 0.0737(14) 0.0943(13) 0.0496(11) -0.0101(9) 0.0110(10) 0.0051(10)
O4 0.0325(9) 0.0476(8) 0.0819(12) 0.0020(7) 0.0049(8) -0.0046(7)
O5 0.0572(11) 0.0440(9) 0.1060(15) -0.0022(8) 0.0075(10) 0.0100(8)
C1 0.0357(13) 0.0554(13) 0.0692(17) 0.0003(11) 0.0055(12) 0.0031(10)
C2 0.0398(13) 0.0487(12) 0.0521(15) -0.0002(10) 0.0069(11) 0.0000(9)
C3 0.0363(12) 0.0382(11) 0.0523(15) 0.0027(9) 0.0102(10) 0.0015(8)
C4 0.0510(16) 0.0672(15) 0.0552(17) -0.0063(12) 0.0102(13) 0.0012(12)
C5 0.0314(12) 0.0414(11) 0.0555(14) -0.0002(9) 0.0080(10) -0.0003(9)
C6 0.0335(12) 0.0464(11) 0.0504(14) -0.0003(9) 0.0046(10) 0.0003(9)
C7 0.0379(13) 0.0468(12) 0.0509(14) 0.0011(10) 0.0070(10) 0.0019(9)
C8 0.0462(14) 0.0499(12) 0.0568(15) -0.0054(11) 0.0099(11) 0.0037(10)
C9 0.0384(13) 0.0734(16) 0.0510(15) -0.0036(12) 0.0069(11) 0.0038(11)
C10 0.0537(16) 0.0732(16) 0.0503(15) 0.0119(12) 0.0068(12) 0.0000(12)
C11 0.0505(15) 0.0502(12) 0.0611(16) 0.0059(11) 0.0054(12) -0.0016(10)
C12 0.147(3) 0.0483(15) 0.080(2) 0.0106(13) 0.034(2) 0.0157(16)
C13 0.077(2) 0.134(3) 0.057(2) -0.0082(17) 0.0226(16) -0.0156(19)
C14 0.0363(12) 0.0442(12) 0.0509(14) -0.0020(9) 0.0071(10) 0.0004(9)
C15 0.0379(12) 0.0455(11) 0.0394(12) -0.0017(9) 0.0076(9) -0.0036(9)
C16 0.0337(12) 0.0532(12) 0.0499(14) -0.0021(10) 0.0048(10) 0.0037(10)
C17 0.0446(14) 0.0455(12) 0.0558(15) -0.0046(10) 0.0036(11) 0.0062(10)
C18 0.0444(15) 0.0432(13) 0.091(2) -0.0028(11) 0.0038(14) -0.0050(10)
C19 0.0348(13) 0.0499(14) 0.099(2) 0.0004(12) 0.0082(13) -0.0017(10)
C20 0.0375(15) 0.0674(16) 0.123(3) 0.0050(16) 0.0082(16) -0.0103(12)
C21 0.088(2) 0.0447(14) 0.100(2) 0.0036(13) 0.0014(18) 0.0043(14)

loop_
_atom_type_symbol
_atom_type_description
_atom_type_scat_dispersion_real
_atom_type_scat_dispersion_imag
_atom_type_scat_source
C C 0.0033 0.0016 'International Tables Vol C Tables 4.2.6.8 and 6.1.1.4'
H H 0.0000 0.0000 'International Tables Vol C Tables 4.2.6.8 and 6.1.1.4'
O O 0.0106 0.0060 'International Tables Vol C Tables 4.2.6.8 and 6.1.1.4'
S S 0.1246 0.1234 'International Tables Vol C Tables 4.2.6.8 and 6.1.1.4'

loop_
_geom_angle_atom_site_label_1
_geom_angle_atom_site_label_2
_geom_angle_atom_site_label_3
_geom_angle
_geom_angle_site_symmetry_1
_geom_angle_site_symmetry_3
C1 S2 C2 96.80(12) . .
C3 S3 C1 97.59(11) . .
C7 O2 C12 117.48(18) . .
C9 O3 C13 117.2(2) . .
C15 O4 C20 117.62(17) . .
C17 O5 C21 117.8(2) . .
S1 C1 S2 124.47(16) . .
S1 C1 S3 122.46(16) . .
S2 C1 S3 113.06(13) . .
C3 C2 C4 124.4(2) . .
C3 C2 S2 117.07(18) . .
C4 C2 S2 118.46(18) . .
C2 C3 C5 125.9(2) . .
C2 C3 S3 115.35(17) . .
C5 C3 S3 118.55(16) . .
O1 C4 C2 123.6(3) . .
C3 C5 C14 110.32(16) . .
C3 C5 C6 110.90(17) . .
C14 C5 C6 113.72(17) . .
C11 C6 C7 117.5(2) . .
C11 C6 C5 123.45(19) . .
C7 C6 C5 119.05(19) . .
O2 C7 C8 123.80(19) . .
O2 C7 C6 115.21(19) . .
C8 C7 C6 121.0(2) . .
C7 C8 C9 120.1(2) . .
O3 C9 C10 125.9(2) . .
O3 C9 C8 113.9(2) . .
C10 C9 C8 120.2(2) . .
C11 C10 C9 119.0(2) . .
C10 C11 C6 122.2(2) . .
C19 C14 C15 117.58(19) . .
C19 C14 C5 122.73(19) . .
C15 C14 C5 119.69(17) . .
O4 C15 C16 123.74(19) . .
O4 C15 C14 115.76(17) . .
C16 C15 C14 120.50(18) . .
C15 C16 C17 119.9(2) . .
O5 C17 C18 124.6(2) . .
O5 C17 C16 114.6(2) . .
C18 C17 C16 120.8(2) . .
C17 C18 C19 118.3(2) . .
C14 C19 C18 122.9(2) . .

loop_
_geom_bond_atom_site_label_1
_geom_bond_atom_site_label_2
_geom_bond_distance
_geom_bond_site_symmetry_2
S1 C1 1.637(2) .
S2 C1 1.718(3) .
S2 C2 1.744(2) .
S3 C3 1.727(2) .
S3 C1 1.745(3) .
O1 C4 1.208(3) .
O2 C7 1.371(3) .
O2 C12 1.406(3) .
O3 C9 1.371(3) .
O3 C13 1.428(3) .
O4 C15 1.368(2) .
O4 C20 1.430(3) .
O5 C17 1.368(2) .
O5 C21 1.419(3) .
C2 C3 1.355(3) .
C2 C4 1.459(3) .
C3 C5 1.520(3) .
C5 C14 1.528(3) .
C5 C6 1.528(3) .
C6 C11 1.390(3) .
C6 C7 1.395(3) .
C7 C8 1.377(3) .
C8 C9 1.385(3) .
C9 C10 1.383(3) .
C10 C11 1.378(3) .
C14 C19 1.374(3) .
C14 C15 1.396(3) .
C15 C16 1.384(3) .
C16 C17 1.385(3) .
C17 C18 1.368(3) .
C18 C19 1.387(3) .
